data_4065180
loop_
_publ_author_name
'Vicente, Jos\'e'
'Abad, Jos\'e Antonio'
'L\'opez-Nicol\'as, Rosa-Mar\'ia'
'Jones, Peter G.'

_publ_section_title
;
 Palladated Oligophenylene Thioethers: Synthesis and Reactivity toward
 Isocyanides, Carbon Monoxide, and Alkynes
;
_journal_issue 18
_journal_name_full Organometallics
_journal_page_first 4983
_journal_paper_doi 10.1021/om200607h
_journal_volume 30
_journal_year 2011
_chemical_formula_sum 'C49 H41 Br O P2 Pd S'
_chemical_formula_weight 926.13
_chemical_name_systematic
;

 ?

;
_space_group_IT_number 19
_symmetry_cell_setting orthorhombic
_symmetry_space_group_name_Hall 'P 2ac 2ab'
_symmetry_space_group_name_H-M 'P 21 21 21'
_atom_sites_solution_hydrogens geom
_atom_sites_solution_primary direct
_atom_sites_solution_secondary difmap
_audit_creation_method SHELXL-97
_cell_angle_alpha 90.00
_cell_angle_beta 90.00
_cell_angle_gamma 90.00
_cell_formula_units_Z 4
_cell_length_a 12.8982(12)
_cell_length_b 14.8492(14)
_cell_length_c 21.869(2)
_cell_measurement_reflns_used 7005
_cell_measurement_temperature 133(2)
_cell_measurement_theta_max 30.5
_cell_measurement_theta_min 2.2
_cell_volume 4188.5(7)
_computing_cell_refinement 'Bruker SAINT'
_computing_data_collection 'Bruker SMART'
_computing_data_reduction 'Bruker SAINT'
_computing_molecular_graphics 'Siemens XP'
_computing_publication_material SHELXL-97
_computing_structure_refinement 'SHELXL-97 (Sheldrick, 1997)'
_computing_structure_solution 'SHELXS-97 (Sheldrick, 1990)'
_diffrn_ambient_temperature 133(2)
_diffrn_detector_area_resol_mean 8.192
_diffrn_measured_fraction_theta_full 1.000
_diffrn_measured_fraction_theta_max 1.000
_diffrn_measurement_device_type 'Bruker SMART 1000 CCD'
_diffrn_measurement_method '\w- & \f-scan'
_diffrn_radiation_monochromator graphite
_diffrn_radiation_source 'fine-focus sealed tube'
_diffrn_radiation_type MoK\a
_diffrn_radiation_wavelength 0.71073
_diffrn_reflns_av_R_equivalents 0.0496
_diffrn_reflns_av_sigmaI/netI 0.0334
_diffrn_reflns_limit_h_max 18
_diffrn_reflns_limit_h_min -18
_diffrn_reflns_limit_k_max 20
_diffrn_reflns_limit_k_min -20
_diffrn_reflns_limit_l_max 30
_diffrn_reflns_limit_l_min -30
_diffrn_reflns_number 81991
_diffrn_reflns_theta_full 30.00
_diffrn_reflns_theta_max 30.04
_diffrn_reflns_theta_min 1.66
_exptl_absorpt_coefficient_mu 1.560
_exptl_absorpt_correction_T_max 0.862
_exptl_absorpt_correction_T_min 0.725
_exptl_absorpt_correction_type multi-scan
_exptl_absorpt_process_details SADABS
_exptl_crystal_colour colourless
_exptl_crystal_density_diffrn 1.469
_exptl_crystal_density_method 'not measured'
_exptl_crystal_description tablet
_exptl_crystal_F_000 1880
_exptl_crystal_size_max 0.33
_exptl_crystal_size_mid 0.25
_exptl_crystal_size_min 0.20
_refine_diff_density_max 1.201
_refine_diff_density_min -0.636
_refine_diff_density_rms 0.072
_refine_ls_abs_structure_details 'Flack H D (1983), Acta Cryst. A39, 876-881'
_refine_ls_abs_structure_Flack -0.001(4)
_refine_ls_extinction_method none
_refine_ls_goodness_of_fit_ref 1.022
_refine_ls_hydrogen_treatment 'rigid methyl, others riding'
_refine_ls_matrix_type full
_refine_ls_number_parameters 497
_refine_ls_number_reflns 12254
_refine_ls_number_restraints 0
_refine_ls_restrained_S_all 1.022
_refine_ls_R_factor_all 0.0337
_refine_ls_R_factor_gt 0.0253
_refine_ls_shift/su_max 0.004
_refine_ls_shift/su_mean 0.000
_refine_ls_structure_factor_coef Fsqd
_refine_ls_weighting_details 'calc w=1/[\s^2^(Fo^2^)+(0.0346P)^2^] where P=(Fo^2^+2Fc^2^)/3'
_refine_ls_weighting_scheme calc
_refine_ls_wR_factor_gt 0.0574
_refine_ls_wR_factor_ref 0.0600
_reflns_number_gt 10902
_reflns_number_total 12254
_reflns_threshold_expression >2sigma(I)
_cod_data_source_file om200607h_si_001.cif
_cod_data_source_block kubok
_cod_depositor_comments 'Adding full bibliography for 4065180--4065189.cif.'
_cod_database_code 4065180

loop_
_symmetry_equiv_pos_as_xyz
'x, y, z'
'-x+1/2, -y, z+1/2'
'-x, y+1/2, -z+1/2'
'x+1/2, -y+1/2, -z'

loop_
_atom_site_label
_atom_site_type_symbol
_atom_site_fract_x
_atom_site_fract_y
_atom_site_fract_z
_atom_site_U_iso_or_equiv
_atom_site_adp_type
_atom_site_occupancy
_atom_site_symmetry_multiplicity
_atom_site_calc_flag
_atom_site_refinement_flags
Pd Pd 0.673523(11) 0.541772(9) 0.628703(7) 0.01488(3) Uani 1 1 d .
Br Br 0.831074(17) 0.600749(13) 0.683890(10) 0.02282(5) Uani 1 1 d .
P1 P 0.77150(4) 0.42286(4) 0.58868(2) 0.01537(10) Uani 1 1 d .
P2 P 0.56896(4) 0.65772(4) 0.66406(3) 0.01654(10) Uani 1 1 d .
S S 0.61381(4) 0.58021(4) 0.49160(3) 0.02152(11) Uani 1 1 d .
O O 0.43368(13) 0.60694(13) 0.24291(8) 0.0334(4) Uani 1 1 d .
C11 C 0.54410(15) 0.49119(14) 0.59058(10) 0.0179(4) Uani 1 1 d .
C12 C 0.52129(15) 0.51087(14) 0.52950(10) 0.0186(4) Uani 1 1 d .
C13 C 0.43158(16) 0.47648(15) 0.50177(11) 0.0241(5) Uani 1 1 d .
H13 H 0.4161 0.4905 0.4604 0.029 Uiso 1 1 calc R
C14 C 0.36542(17) 0.42151(16) 0.53555(12) 0.0289(5) Uani 1 1 d .
H14 H 0.3052 0.3970 0.5168 0.035 Uiso 1 1 calc R
C15 C 0.38669(17) 0.40222(17) 0.59635(12) 0.0291(5) Uani 1 1 d .
H15 H 0.3410 0.3651 0.6193 0.035 Uiso 1 1 calc R
C16 C 0.47580(16) 0.43779(14) 0.62373(11) 0.0233(4) Uani 1 1 d .
H16 H 0.4898 0.4253 0.6655 0.028 Uiso 1 1 calc R
C21 C 0.56361(16) 0.59069(15) 0.41638(10) 0.0211(4) Uani 1 1 d .
C22 C 0.51040(16) 0.66831(15) 0.39945(10) 0.0213(4) Uani 1 1 d .
H22 H 0.5028 0.7159 0.4281 0.026 Uiso 1 1 calc R
C23 C 0.46810(16) 0.67736(16) 0.34128(10) 0.0235(5) Uani 1 1 d .
H23 H 0.4331 0.7311 0.3299 0.028 Uiso 1 1 calc R
C24 C 0.47760(17) 0.60679(17) 0.29999(10) 0.0244(5) Uani 1 1 d .
C25 C 0.53395(18) 0.52995(16) 0.31534(11) 0.0286(5) Uani 1 1 d .
H25 H 0.5427 0.4830 0.2863 0.034 Uiso 1 1 calc R
C26 C 0.57717(17) 0.52229(15) 0.37311(12) 0.0274(5) Uani 1 1 d .
H26 H 0.6163 0.4702 0.3834 0.033 Uiso 1 1 calc R
C27 C 0.3672(2) 0.68054(19) 0.22875(12) 0.0342(6) Uani 1 1 d .
H27A H 0.3176 0.6893 0.2621 0.041 Uiso 1 1 calc R
H27B H 0.3296 0.6677 0.1908 0.041 Uiso 1 1 calc R
H27C H 0.4087 0.7353 0.2236 0.041 Uiso 1 1 calc R
C31 C 0.80223(14) 0.33505(14) 0.64420(10) 0.0187(4) Uani 1 1 d .
C32 C 0.84564(15) 0.25337(14) 0.62451(12) 0.0238(4) Uani 1 1 d .
H32 H 0.8571 0.2430 0.5822 0.029 Uiso 1 1 calc R
C33 C 0.87185(18) 0.18779(16) 0.66688(13) 0.0321(6) Uani 1 1 d .
H33 H 0.9017 0.1327 0.6534 0.039 Uiso 1 1 calc R
C34 C 0.85495(18) 0.20186(17) 0.72869(13) 0.0333(6) Uani 1 1 d .
H34 H 0.8730 0.1565 0.7574 0.040 Uiso 1 1 calc R
C35 C 0.81197(18) 0.28146(16) 0.74848(11) 0.0296(5) Uani 1 1 d .
H35 H 0.8004 0.2910 0.7909 0.036 Uiso 1 1 calc R
C36 C 0.78526(17) 0.34858(16) 0.70629(10) 0.0237(5) Uani 1 1 d .
H36 H 0.7555 0.4034 0.7201 0.028 Uiso 1 1 calc R
C41 C 0.89818(14) 0.46201(14) 0.56280(10) 0.0178(4) Uani 1 1 d .
C42 C 0.90518(16) 0.51666(14) 0.51085(10) 0.0212(4) Uani 1 1 d .
H42 H 0.8440 0.5343 0.4898 0.025 Uiso 1 1 calc R
C43 C 1.00157(16) 0.54516(15) 0.49001(10) 0.0232(4) Uani 1 1 d .
H43 H 1.0064 0.5805 0.4539 0.028 Uiso 1 1 calc R
C44 C 1.09078(16) 0.52203(15) 0.52197(11) 0.0256(5) Uani 1 1 d .
H44 H 1.1567 0.5403 0.5071 0.031 Uiso 1 1 calc R
C45 C 1.08372(16) 0.47249(15) 0.57538(12) 0.0265(5) Uani 1 1 d .
H45 H 1.1446 0.4591 0.5981 0.032 Uiso 1 1 calc R
C46 C 0.98776(15) 0.44215(14) 0.59604(10) 0.0209(4) Uani 1 1 d .
H46 H 0.9832 0.4080 0.6327 0.025 Uiso 1 1 calc R
C51 C 0.72024(15) 0.35696(13) 0.52504(10) 0.0177(4) Uani 1 1 d .
C52 C 0.62652(16) 0.31031(14) 0.53507(10) 0.0209(4) Uani 1 1 d .
H52 H 0.5950 0.3117 0.5743 0.025 Uiso 1 1 calc R
C53 C 0.58006(18) 0.26238(15) 0.48806(11) 0.0261(5) Uani 1 1 d .
H53 H 0.5175 0.2304 0.4955 0.031 Uiso 1 1 calc R
C54 C 0.62413(18) 0.26078(15) 0.43038(12) 0.0275(5) Uani 1 1 d .
H54 H 0.5903 0.2304 0.3978 0.033 Uiso 1 1 calc R
C55 C 0.71791(19) 0.30380(15) 0.42044(11) 0.0260(5) Uani 1 1 d .
H55 H 0.7496 0.3011 0.3813 0.031 Uiso 1 1 calc R
C56 C 0.76590(16) 0.35109(14) 0.46768(10) 0.0209(4) Uani 1 1 d .
H56 H 0.8307 0.3797 0.4605 0.025 Uiso 1 1 calc R
C61 C 0.62818(15) 0.76954(14) 0.65927(10) 0.0198(4) Uani 1 1 d .
C62 C 0.69693(15) 0.78617(15) 0.61150(11) 0.0229(5) Uani 1 1 d .
H62 H 0.7160 0.7388 0.5845 0.027 Uiso 1 1 calc R
C63 C 0.73787(17) 0.87243(16) 0.60319(12) 0.0281(5) Uani 1 1 d .
H63 H 0.7842 0.8838 0.5703 0.034 Uiso 1 1 calc R
C64 C 0.71105(19) 0.94126(16) 0.64267(13) 0.0331(6) Uani 1 1 d .
H64 H 0.7391 0.9998 0.6370 0.040 Uiso 1 1 calc R
C65 C 0.64321(19) 0.92477(17) 0.69053(13) 0.0341(6) Uani 1 1 d .
H65 H 0.6252 0.9720 0.7178 0.041 Uiso 1 1 calc R
C66 C 0.60144(18) 0.83931(16) 0.69878(12) 0.0277(5) Uani 1 1 d .
H66 H 0.5545 0.8285 0.7315 0.033 Uiso 1 1 calc R
C71 C 0.53409(16) 0.64150(14) 0.74414(10) 0.0191(4) Uani 1 1 d .
C72 C 0.44976(17) 0.68509(16) 0.77122(10) 0.0233(5) Uani 1 1 d .
H72 H 0.4080 0.7244 0.7474 0.028 Uiso 1 1 calc R
C73 C 0.42643(18) 0.67171(16) 0.83228(11) 0.0271(5) Uani 1 1 d .
H73 H 0.3686 0.7014 0.8501 0.033 Uiso 1 1 calc R
C74 C 0.48700(18) 0.61533(16) 0.86738(12) 0.0290(5) Uani 1 1 d .
H74 H 0.4712 0.6067 0.9094 0.035 Uiso 1 1 calc R
C75 C 0.57115(18) 0.57114(17) 0.84146(11) 0.0279(5) Uani 1 1 d .
H75 H 0.6126 0.5322 0.8657 0.033 Uiso 1 1 calc R
C76 C 0.59470(16) 0.58383(15) 0.78011(10) 0.0220(4) Uani 1 1 d .
H76 H 0.6521 0.5533 0.7625 0.026 Uiso 1 1 calc R
C81 C 0.44506(15) 0.67727(14) 0.62514(10) 0.0194(4) Uani 1 1 d .
C82 C 0.35345(16) 0.63413(15) 0.64328(10) 0.0228(5) Uani 1 1 d .
H82 H 0.3546 0.5933 0.6767 0.027 Uiso 1 1 calc R
C83 C 0.26137(17) 0.65049(17) 0.61289(11) 0.0280(5) Uani 1 1 d .
H83 H 0.1993 0.6223 0.6263 0.034 Uiso 1 1 calc R
C84 C 0.25913(18) 0.70820(17) 0.56255(12) 0.0295(5) Uani 1 1 d .
H84 H 0.1958 0.7193 0.5417 0.035 Uiso 1 1 calc R
C85 C 0.34986(17) 0.74905(16) 0.54334(12) 0.0286(5) Uani 1 1 d .
H85 H 0.3490 0.7879 0.5088 0.034 Uiso 1 1 calc R
C86 C 0.44226(17) 0.73362(15) 0.57427(11) 0.0238(5) Uani 1 1 d .
H86 H 0.5042 0.7618 0.5606 0.029 Uiso 1 1 calc R

loop_
_atom_site_aniso_label
_atom_site_aniso_U_11
_atom_site_aniso_U_22
_atom_site_aniso_U_33
_atom_site_aniso_U_23
_atom_site_aniso_U_13
_atom_site_aniso_U_12
Pd 0.01280(6) 0.01701(6) 0.01482(7) -0.00051(6) -0.00058(6) 0.00113(6)
Br 0.01843(9) 0.02370(10) 0.02634(11) -0.00334(8) -0.00597(9) 0.00101(8)
P1 0.0131(2) 0.0172(2) 0.0158(2) 0.0002(2) 0.00049(18) 0.00057(18)
P2 0.0147(2) 0.0185(2) 0.0164(3) -0.0008(2) -0.00055(19) 0.00191(19)
S 0.0184(2) 0.0254(3) 0.0208(3) 0.0041(2) -0.00333(19) -0.0021(2)
O 0.0331(9) 0.0499(11) 0.0174(8) -0.0019(8) -0.0026(7) 0.0082(8)
C11 0.0145(9) 0.0144(9) 0.0246(11) -0.0045(8) 0.0017(7) 0.0023(7)
C12 0.0154(9) 0.0185(9) 0.0218(11) -0.0005(8) -0.0013(8) 0.0018(7)
C13 0.0169(9) 0.0275(12) 0.0278(12) -0.0029(10) -0.0049(8) 0.0013(8)
C14 0.0165(10) 0.0304(12) 0.0399(15) -0.0055(11) -0.0049(9) -0.0029(9)
C15 0.0194(10) 0.0294(12) 0.0386(14) -0.0014(11) 0.0071(9) -0.0053(9)
C16 0.0220(10) 0.0242(11) 0.0236(11) 0.0002(9) 0.0025(9) -0.0007(8)
C21 0.0202(10) 0.0254(11) 0.0178(10) 0.0014(9) -0.0014(8) 0.0008(8)
C22 0.0186(10) 0.0247(10) 0.0205(11) -0.0008(9) 0.0011(8) 0.0015(8)
C23 0.0195(10) 0.0299(12) 0.0210(11) 0.0049(10) 0.0007(8) 0.0039(9)
C24 0.0202(10) 0.0371(12) 0.0158(10) 0.0010(10) 0.0021(8) 0.0015(9)
C25 0.0309(11) 0.0314(13) 0.0235(12) -0.0060(11) 0.0023(9) 0.0038(10)
C26 0.0287(11) 0.0266(11) 0.0268(12) 0.0002(10) -0.0002(10) 0.0059(9)
C27 0.0298(12) 0.0528(16) 0.0200(12) 0.0075(12) -0.0028(9) 0.0037(11)
C31 0.0127(9) 0.0214(10) 0.0221(11) 0.0050(8) 0.0003(7) -0.0022(7)
C32 0.0181(10) 0.0248(10) 0.0283(12) 0.0033(10) 0.0027(9) 0.0005(8)
C33 0.0237(11) 0.0238(11) 0.0489(16) 0.0094(12) -0.0019(11) 0.0026(9)
C34 0.0273(12) 0.0326(13) 0.0399(15) 0.0189(12) -0.0058(10) -0.0032(10)
C35 0.0281(12) 0.0382(13) 0.0226(12) 0.0103(10) -0.0041(9) -0.0081(10)
C36 0.0224(10) 0.0258(11) 0.0230(11) 0.0046(9) -0.0019(9) -0.0050(9)
C41 0.0152(8) 0.0172(9) 0.0212(10) -0.0028(9) 0.0018(7) -0.0001(7)
C42 0.0213(10) 0.0214(10) 0.0208(11) 0.0014(9) 0.0002(8) -0.0005(8)
C43 0.0250(10) 0.0231(10) 0.0215(11) 0.0030(10) 0.0035(8) -0.0039(9)
C44 0.0176(10) 0.0270(12) 0.0323(13) -0.0002(10) 0.0058(9) -0.0041(8)
C45 0.0154(9) 0.0281(12) 0.0361(13) 0.0008(11) -0.0027(9) -0.0010(8)
C46 0.0169(9) 0.0222(10) 0.0235(11) 0.0040(9) -0.0019(8) 0.0004(8)
C51 0.0166(9) 0.0164(9) 0.0199(10) -0.0003(8) -0.0004(8) 0.0018(7)
C52 0.0202(10) 0.0213(10) 0.0213(11) -0.0015(9) 0.0015(8) -0.0009(8)
C53 0.0231(10) 0.0241(12) 0.0312(14) -0.0041(10) -0.0019(9) -0.0049(9)
C54 0.0310(11) 0.0257(11) 0.0258(12) -0.0068(10) -0.0061(10) -0.0014(9)
C55 0.0350(12) 0.0249(11) 0.0181(11) -0.0059(10) 0.0033(9) 0.0011(9)
C56 0.0215(10) 0.0186(10) 0.0226(11) -0.0014(9) 0.0032(8) -0.0010(8)
C61 0.0162(9) 0.0198(10) 0.0235(11) 0.0023(9) -0.0050(8) 0.0013(8)
C62 0.0183(10) 0.0258(10) 0.0246(11) 0.0023(9) -0.0026(8) 0.0012(8)
C63 0.0160(10) 0.0313(12) 0.0369(13) 0.0119(11) -0.0036(9) -0.0012(9)
C64 0.0286(11) 0.0224(11) 0.0481(16) 0.0046(11) -0.0098(11) -0.0043(9)
C65 0.0351(13) 0.0224(11) 0.0447(16) -0.0087(12) -0.0037(11) 0.0007(9)
C66 0.0269(11) 0.0262(11) 0.0301(13) -0.0009(10) 0.0007(9) 0.0001(9)
C71 0.0184(9) 0.0230(10) 0.0160(10) -0.0019(9) 0.0013(8) -0.0010(8)
C72 0.0204(10) 0.0283(11) 0.0214(11) -0.0044(10) 0.0002(8) 0.0032(9)
C73 0.0252(11) 0.0323(12) 0.0238(12) -0.0065(10) 0.0036(9) 0.0021(9)
C74 0.0308(11) 0.0376(13) 0.0186(11) -0.0022(11) 0.0029(10) -0.0033(10)
C75 0.0280(11) 0.0346(13) 0.0209(12) 0.0022(10) -0.0024(9) 0.0027(10)
C76 0.0216(10) 0.0245(11) 0.0200(11) -0.0009(9) -0.0002(8) 0.0015(8)
C81 0.0179(9) 0.0209(10) 0.0195(10) -0.0031(9) -0.0019(8) 0.0031(7)
C82 0.0195(10) 0.0276(11) 0.0213(11) -0.0033(9) -0.0012(7) -0.0009(8)
C83 0.0180(10) 0.0349(13) 0.0311(13) -0.0084(11) -0.0008(9) 0.0000(9)
C84 0.0227(11) 0.0331(12) 0.0327(13) -0.0078(11) -0.0101(9) 0.0060(9)
C85 0.0299(12) 0.0256(11) 0.0303(13) 0.0023(10) -0.0106(9) 0.0050(9)
C86 0.0200(10) 0.0240(11) 0.0275(12) 0.0013(10) -0.0034(9) 0.0025(8)

loop_
_atom_type_symbol
_atom_type_description
_atom_type_scat_dispersion_real
_atom_type_scat_dispersion_imag
_atom_type_scat_source
C C 0.0033 0.0016 'International Tables Vol C Tables 4.2.6.8 and 6.1.1.4'
H H 0.0000 0.0000 'International Tables Vol C Tables 4.2.6.8 and 6.1.1.4'
O O 0.0106 0.0060 'International Tables Vol C Tables 4.2.6.8 and 6.1.1.4'
P P 0.1023 0.0942 'International Tables Vol C Tables 4.2.6.8 and 6.1.1.4'
S S 0.1246 0.1234 'International Tables Vol C Tables 4.2.6.8 and 6.1.1.4'
Br Br -0.2901 2.4595 'International Tables Vol C Tables 4.2.6.8 and 6.1.1.4'
Pd Pd -0.9988 1.0072 'International Tables Vol C Tables 4.2.6.8 and 6.1.1.4'

loop_
_geom_angle_atom_site_label_1
_geom_angle_atom_site_label_2
_geom_angle_atom_site_label_3
_geom_angle
C11 Pd P2 86.15(6)
C11 Pd P1 90.65(6)
P2 Pd P1 176.60(2)
C11 Pd Br 175.80(6)
P2 Pd Br 92.938(16)
P1 Pd Br 90.337(16)
C41 P1 C31 103.86(9)
C41 P1 C51 104.99(9)
C31 P1 C51 101.70(10)
C41 P1 Pd 111.04(7)
C31 P1 Pd 114.04(7)
C51 P1 Pd 119.60(7)
C71 P2 C61 106.12(10)
C71 P2 C81 104.58(10)
C61 P2 C81 101.15(9)
C71 P2 Pd 111.43(7)
C61 P2 Pd 114.30(7)
C81 P2 Pd 118.00(7)
C21 S C12 103.75(10)
C24 O C27 116.63(19)
C16 C11 C12 119.0(2)
C16 C11 Pd 121.53(17)
C12 C11 Pd 119.50(15)
C11 C12 C13 120.7(2)
C11 C12 S 115.12(16)
C13 C12 S 124.20(17)
C14 C13 C12 119.3(2)
C15 C14 C13 120.5(2)
C14 C15 C16 119.6(2)
C11 C16 C15 120.8(2)
C22 C21 C26 118.9(2)
C22 C21 S 119.94(17)
C26 C21 S 121.17(17)
C23 C22 C21 121.1(2)
C24 C23 C22 119.2(2)
O C24 C23 123.7(2)
O C24 C25 115.8(2)
C23 C24 C25 120.5(2)
C26 C25 C24 119.8(2)
C25 C26 C21 120.4(2)
C36 C31 C32 119.2(2)
C36 C31 P1 120.82(17)
C32 C31 P1 120.00(17)
C33 C32 C31 120.0(2)
C34 C33 C32 120.5(2)
C35 C34 C33 120.0(2)
C34 C35 C36 120.2(2)
C31 C36 C35 120.1(2)
C46 C41 C42 119.45(18)
C46 C41 P1 120.81(16)
C42 C41 P1 119.65(15)
C43 C42 C41 120.04(19)
C44 C43 C42 120.0(2)
C45 C44 C43 120.1(2)
C44 C45 C46 120.3(2)
C45 C46 C41 119.9(2)
C56 C51 C52 118.2(2)
C56 C51 P1 124.67(16)
C52 C51 P1 117.08(16)
C53 C52 C51 120.5(2)
C54 C53 C52 120.5(2)
C53 C54 C55 119.6(2)
C54 C55 C56 120.3(2)
C51 C56 C55 120.8(2)
C62 C61 C66 119.4(2)
C62 C61 P2 118.01(17)
C66 C61 P2 122.41(17)
C61 C62 C63 120.1(2)
C64 C63 C62 120.1(2)
C63 C64 C65 119.9(2)
C64 C65 C66 120.3(2)
C65 C66 C61 120.2(2)
C72 C71 C76 118.7(2)
C72 C71 P2 122.52(17)
C76 C71 P2 118.82(16)
C73 C72 C71 120.8(2)
C74 C73 C72 120.1(2)
C73 C74 C75 120.2(2)
C76 C75 C74 120.1(2)
C75 C76 C71 120.2(2)
C86 C81 C82 118.61(19)
C86 C81 P2 119.25(16)
C82 C81 P2 122.08(17)
C83 C82 C81 120.5(2)
C82 C83 C84 120.3(2)
C85 C84 C83 119.4(2)
C84 C85 C86 120.4(2)
C85 C86 C81 120.7(2)

loop_
_geom_bond_atom_site_label_1
_geom_bond_atom_site_label_2
_geom_bond_distance
Pd C11 2.011(2)
Pd P2 2.3198(6)
Pd P1 2.3411(6)
Pd Br 2.5205(3)
P1 C41 1.824(2)
P1 C31 1.825(2)
P1 C51 1.825(2)
P2 C71 1.824(2)
P2 C61 1.831(2)
P2 C81 1.834(2)
S C21 1.775(2)
S C12 1.781(2)
O C24 1.371(3)
O C27 1.423(3)
C11 C16 1.389(3)
C11 C12 1.399(3)
C12 C13 1.403(3)
C13 C14 1.393(3)
C14 C15 1.387(4)
C15 C16 1.400(3)
C21 C22 1.392(3)
C21 C26 1.399(3)
C22 C23 1.391(3)
C23 C24 1.389(3)
C24 C25 1.394(3)
C25 C26 1.386(3)
C31 C36 1.390(3)
C31 C32 1.404(3)
C32 C33 1.386(3)
C33 C34 1.385(4)
C34 C35 1.375(4)
C35 C36 1.401(3)
C41 C46 1.397(3)
C41 C42 1.399(3)
C42 C43 1.390(3)
C43 C44 1.389(3)
C44 C45 1.383(3)
C45 C46 1.393(3)
C51 C56 1.389(3)
C51 C52 1.410(3)
C52 C53 1.387(3)
C53 C54 1.384(3)
C54 C55 1.385(3)
C55 C56 1.394(3)
C61 C62 1.392(3)
C61 C66 1.393(3)
C62 C63 1.397(3)
C63 C64 1.382(4)
C64 C65 1.386(4)
C65 C66 1.390(3)
C71 C72 1.397(3)
C71 C76 1.401(3)
C72 C73 1.383(3)
C73 C74 1.379(3)
C74 C75 1.389(3)
C75 C76 1.388(3)
C81 C86 1.392(3)
C81 C82 1.401(3)
C82 C83 1.382(3)
C83 C84 1.395(4)
C84 C85 1.384(3)
C85 C86 1.389(3)

loop_
_geom_hbond_atom_site_label_D
_geom_hbond_atom_site_label_H
_geom_hbond_atom_site_label_A
_geom_hbond_distance_DH
_geom_hbond_distance_HA
_geom_hbond_distance_DA
_geom_hbond_angle_DHA
_geom_hbond_site_symmetry_A
C23 H23 Br 0.95 2.84 3.779(2) 170.8 4_466
C25 H25 Br 0.95 3.03 3.881(2) 149.1 2_664
C46 H46 O 0.95 2.65 3.446(3) 142.0 2_665
